data_2210601
loop_
_publ_author_name
'Nigel A. Jones'
'Mette Fanefjord'
'Sarah F. Jenkinson'
'George W. J. Fleet'
'David J. Watkin'

_publ_section_title
;
 1-Deoxy-\a-<small>D</small>-sorbopyranose
;
_journal_coeditor_code FL2054
_journal_issue 10
_journal_name_full 'Acta Crystallographica Section E'
_journal_page_first o4663
_journal_page_last o4665
_journal_paper_doi 10.1107/S1600536806038347
_journal_volume 62
_journal_year 2006
_chemical_formula_iupac 'C6 H12 O5'
_chemical_formula_moiety 'C6 H12 O5'
_chemical_formula_sum 'C6 H12 O5'
_chemical_formula_weight 164.16
_chemical_name_systematic 1-Deoxy-\a-<i>D</i>-sorbopyranose
_space_group_IT_number 19
_symmetry_cell_setting orthorhombic
_symmetry_space_group_name_Hall 'P 2ac 2ab'
_symmetry_space_group_name_H-M 'P 21 21 21'
_atom_sites_solution_hydrogens geom
_atom_sites_solution_primary direct
_cell_angle_alpha 90
_cell_angle_beta 90
_cell_angle_gamma 90
_cell_formula_units_Z 4
_cell_length_a 6.3661(3)
_cell_length_b 6.6684(3)
_cell_length_c 17.1873(9)
_cell_measurement_reflns_used 926
_cell_measurement_temperature 190
_cell_measurement_theta_max 27
_cell_measurement_theta_min 5
_cell_volume 729.63(6)
_computing_cell_refinement 'DENZO/SCALEPACK (Otwinowski & Minor, 1997)'
_computing_data_collection 'COLLECT (Nonius, 2001)'
_computing_data_reduction DENZO/SCALEPACK
_computing_molecular_graphics 'CAMERON (Watkin <i>et al.</i>,  1996)'
_computing_publication_material CRYSTALS
_computing_structure_refinement 'CRYSTALS (Betteridge <i>et al.</i>,  2003)'
_computing_structure_solution 'SIR92 (Altomare <i>et al.</i>,  1994)'
_diffrn_ambient_temperature 190
_diffrn_measured_fraction_theta_full 0.987
_diffrn_measured_fraction_theta_max 0.975
_diffrn_measurement_device_type 'Nonius KappaCCD area-detector'
_diffrn_measurement_method \w
_diffrn_radiation_monochromator graphite
_diffrn_radiation_type 'Mo K\a'
_diffrn_radiation_wavelength 0.71073
_diffrn_reflns_av_R_equivalents 0.012
_diffrn_reflns_limit_h_max 8
_diffrn_reflns_limit_h_min -8
_diffrn_reflns_limit_k_max 8
_diffrn_reflns_limit_k_min -8
_diffrn_reflns_limit_l_max 22
_diffrn_reflns_limit_l_min -22
_diffrn_reflns_number 1613
_diffrn_reflns_theta_full 26.108
_diffrn_reflns_theta_max 27.482
_diffrn_reflns_theta_min 5.646
_diffrn_standards_number 0
_exptl_absorpt_coefficient_mu 0.131
_exptl_absorpt_correction_T_max 0.97
_exptl_absorpt_correction_T_min 0.88
_exptl_absorpt_correction_type multi-scan
_exptl_absorpt_process_details '(DENZO/SCALEPACK; Otwinowski & Minor, 1997)'
_exptl_crystal_colour colourless
_exptl_crystal_density_diffrn 1.494
_exptl_crystal_density_method 'not measured'
_exptl_crystal_description plate
_exptl_crystal_F_000 352
_exptl_crystal_size_max 0.60
_exptl_crystal_size_mid 0.20
_exptl_crystal_size_min 0.20
_refine_diff_density_max 0.17
_refine_diff_density_min -0.17
_refine_ls_extinction_method none
_refine_ls_goodness_of_fit_ref 1.0115
_refine_ls_hydrogen_treatment constr
_refine_ls_matrix_type full
_refine_ls_number_parameters 100
_refine_ls_number_reflns 981
_refine_ls_number_restraints 0
_refine_ls_R_factor_all 0.0305
_refine_ls_R_factor_gt 0.0268
_refine_ls_shift/su_max 0.000444
_refine_ls_structure_factor_coef Fsqd
_refine_ls_weighting_details 'w = 1/[\s^2^(F^2^) + (0.02P)^2^ + 0.17P], where P = [max(Fo^2^,0) + 2Fc^2^]/3'
_refine_ls_weighting_scheme calc
_refine_ls_wR_factor_all 0.0630
_refine_ls_wR_factor_gt 0.0615
_refine_ls_wR_factor_ref 0.0630
_reflns_number_gt 894
_reflns_number_total 981
_reflns_threshold_expression I>2\s(I)
_cod_data_source_file fl2054.cif
_cod_data_source_block 5
_cod_depositor_comments
;
The following automatic conversions were performed:
'_symmetry_cell_setting' value 'Orthorhombic' changed to 'orthorhombic'
according to '/home/saulius/struct/CIF-dictionaries/cif_core.dic'
dictionary named 'cif_core.dic' version 2.4.1 from 2010-06-29.

Automatic conversion script
Id: cif_fix_enum 1527 2010-12-29 10:47:43Z saulius 

The following automatic conversions were performed:

'_symmetry_cell_setting' value 'Orthorhombic' changed to
'orthorhombic' according to
/home/saulius/struct/CIF-dictionaries/cif_core.dic dictionary named
'cif_core.dic' version 2.4.1 from 2010-06-29.

Automatic conversion script
Id: cif_fix_values 1715 2011-07-08 13:25:40Z adriana 
;
_cod_database_code 2210601
_cod_database_fobs_code 2210601

loop_
_symmetry_equiv_pos_as_xyz
x,y,z
x+1/2,-y+1/2,-z
-x,y+1/2,-z+1/2
-x+1/2,-y,z+1/2

loop_
_atom_site_type_symbol
_atom_site_label
_atom_site_fract_x
_atom_site_fract_y
_atom_site_fract_z
_atom_site_U_iso_or_equiv
_atom_site_adp_type
_atom_site_occupancy
C C1 0.8793(3) 0.1019(2) 0.61632(9) 0.0222 Uani 1.0000
C C2 0.6834(2) 0.1446(2) 0.66525(8) 0.0199 Uani 1.0000
C C3 0.5498(2) 0.3081(2) 0.62834(8) 0.0201 Uani 1.0000
C C4 0.6796(2) 0.4956(2) 0.61343(8) 0.0220 Uani 1.0000
C C5 0.8770(3) 0.4417(2) 0.56865(9) 0.0274 Uani 1.0000
O O6 0.99453(17) 0.28675(16) 0.60708(7) 0.0270 Uani 1.0000
O O7 0.56049(19) 0.63292(16) 0.56760(6) 0.0310 Uani 1.0000
O O8 0.37853(18) 0.35613(19) 0.67922(6) 0.0297 Uani 1.0000
O O9 0.56267(18) -0.03378(17) 0.67154(6) 0.0262 Uani 1.0000
O O10 0.80574(17) 0.03214(17) 0.54462(6) 0.0277 Uani 1.0000
C C11 1.0298(3) -0.0414(3) 0.65528(11) 0.0323 Uani 1.0000
H H21 0.7287 0.1902 0.7188 0.0209 Uiso 1.0000
H H31 0.4948 0.2574 0.5779 0.0227 Uiso 1.0000
H H41 0.7152 0.5578 0.6639 0.0246 Uiso 1.0000
H H51 0.9664 0.5617 0.5656 0.0327 Uiso 1.0000
H H52 0.8323 0.3907 0.5150 0.0327 Uiso 1.0000
H H111 1.1438 -0.0680 0.6173 0.0481 Uiso 1.0000
H H112 1.0808 0.0230 0.7024 0.0484 Uiso 1.0000
H H113 0.9509 -0.1681 0.6657 0.0470 Uiso 1.0000
H H5 0.9030 -0.0283 0.5210 0.0428 Uiso 1.0000
H H9 0.5732 0.7483 0.5874 0.0468 Uiso 1.0000
H H10 0.2664 0.3333 0.6556 0.0451 Uiso 1.0000
H H12 0.5811 -0.0775 0.7170 0.0406 Uiso 1.0000

loop_
_atom_site_aniso_label
_atom_site_aniso_U_11
_atom_site_aniso_U_22
_atom_site_aniso_U_33
_atom_site_aniso_U_12
_atom_site_aniso_U_13
_atom_site_aniso_U_23
C1 0.0220(7) 0.0182(7) 0.0262(7) -0.0013(7) -0.0013(6) -0.0004(6)
C2 0.0211(7) 0.0185(7) 0.0203(6) -0.0050(7) -0.0012(6) -0.0004(6)
C3 0.0196(7) 0.0214(7) 0.0193(6) 0.0008(7) 0.0007(6) -0.0053(6)
C4 0.0250(8) 0.0184(7) 0.0227(6) 0.0005(7) -0.0049(6) -0.0023(6)
C5 0.0301(8) 0.0206(7) 0.0316(8) -0.0008(8) 0.0042(7) 0.0037(7)
O6 0.0207(5) 0.0216(5) 0.0386(6) -0.0027(5) -0.0003(5) 0.0045(5)
O7 0.0413(7) 0.0167(5) 0.0350(6) 0.0028(6) -0.0140(6) -0.0032(5)
O8 0.0195(5) 0.0380(7) 0.0315(6) 0.0008(6) 0.0027(5) -0.0124(5)
O9 0.0293(6) 0.0222(5) 0.0271(5) -0.0083(6) -0.0001(5) 0.0026(5)
O10 0.0266(6) 0.0308(6) 0.0257(5) 0.0039(6) 0.0016(5) -0.0078(5)
C11 0.0251(8) 0.0264(8) 0.0455(9) 0.0004(8) -0.0062(8) 0.0040(8)

loop_
_atom_type_symbol
_atom_type_scat_dispersion_real
_atom_type_scat_dispersion_imag
_atom_type_scat_source
C 0.0033 0.0016 'International Tables Vol C 4.2.6.8 and 6.1.1.4'
H 0.0000 0.0000 'International Tables Vol C 4.2.6.8 and 6.1.1.4'
O 0.0106 0.0060 'International Tables Vol C 4.2.6.8 and 6.1.1.4'

loop_
_geom_angle_atom_site_label_1
_geom_angle_atom_site_label_2
_geom_angle_atom_site_label_3
_geom_angle
_geom_angle_publ_flag
C2 C1 O6 108.39(12) no
C2 C1 O10 105.85(12) no
O6 C1 O10 110.94(12) no
C2 C1 C11 113.02(13) no
O6 C1 C11 105.50(13) no
O10 C1 C11 113.15(13) no
C1 C2 C3 111.08(12) no
C1 C2 O9 109.08(12) no
C3 C2 O9 109.23(11) no
C1 C2 H21 108.9 no
C3 C2 H21 108.9 no
O9 C2 H21 109.7 no
C2 C3 C4 110.84(12) no
C2 C3 O8 109.31(12) no
C4 C3 O8 109.42(12) no
C2 C3 H31 108.5 no
C4 C3 H31 108.9 no
O8 C3 H31 109.9 no
C3 C4 C5 109.95(12) no
C3 C4 O7 109.41(11) no
C5 C4 O7 108.19(12) no
C3 C4 H41 108.8 no
C5 C4 H41 110.8 no
O7 C4 H41 109.7 no
C4 C5 O6 111.62(12) no
C4 C5 H51 108.3 no
O6 C5 H51 108.0 no
C4 C5 H52 107.8 no
O6 C5 H52 108.7 no
H51 C5 H52 112.5 no
C1 O6 C5 113.61(11) no
C4 O7 H9 108.1 no
C3 O8 H10 108.3 no
C2 O9 H12 106.6 no
C1 O10 H5 109.8 no
C1 C11 H111 106.6 no
C1 C11 H112 107.6 no
H111 C11 H112 112.4 no
C1 C11 H113 107.2 no
H111 C11 H113 109.6 no
H112 C11 H113 113.1 no

loop_
_geom_bond_atom_site_label_1
_geom_bond_atom_site_label_2
_geom_bond_distance
_geom_bond_publ_flag
C1 C2 1.531(2) no
C1 O6 1.4431(19) no
C1 O10 1.3981(18) no
C1 C11 1.510(2) no
C2 C3 1.522(2) no
C2 O9 1.4204(18) no
C2 H21 1.011 no
C3 C4 1.520(2) no
C3 O8 1.4339(18) no
C3 H31 0.995 no
C4 C5 1.517(2) no
C4 O7 1.4263(18) no
C4 H41 0.988 no
C5 O6 1.4365(19) no
C5 H51 0.983 no
C5 H52 1.024 no
O7 H9 0.845 no
O8 H10 0.835 no
O9 H12 0.843 no
O10 H5 0.843 no
C11 H111 0.992 no
C11 H112 0.972 no
C11 H113 0.999 no

loop_
_geom_hbond_atom_site_label_D
_geom_hbond_atom_site_label_H
_geom_hbond_atom_site_label_A
_geom_hbond_site_symmetry_A
_geom_hbond_distance_DH
_geom_hbond_distance_HA
_geom_hbond_distance_DA
_geom_hbond_angle_DHA
_geom_hbond_publ_flag
O10 H5 O7 2_556 0.84 1.95 2.750(2) 158 yes
O7 H9 O9 1_565 0.85 2.05 2.852(2) 158 yes
O9 H12 O8 3_646 0.84 1.86 2.694(2) 174 yes
O8 H10 O6 1_455 0.84 1.95 2.780(2) 176 yes

loop_
_cod_related_entry_id
_cod_related_entry_database
_cod_related_entry_code
1 ChemSpider 21178652
